data_2313038
loop_
_publ_author_name
'Nuss, Michael'
'Schrimpf, Tobias'
'Strohmann, Carsten'

_publ_section_title
;
 Insights into [(2-phen-oxy-phen-yl)lithium(THF)(TMEDA)] and diphenyl
 ether: structural influence of metalation on the aromatic system.
;
_journal_issue 'Pt 6'
_journal_name_full 'Acta crystallographica. Section E, Crystallographic communications'
_journal_page_first 567
_journal_page_last 571
_journal_paper_doi 10.1107/S2056989026002756
_journal_volume 82
_journal_year 2026
_chemical_absolute_configuration ad
_chemical_formula_moiety 'C12 H10 O'
_chemical_formula_sum 'C12 H10 O'
_chemical_formula_weight 170.20
_space_group_crystal_system orthorhombic
_space_group_IT_number 19
_space_group_name_Hall 'P 2ac 2ab'
_space_group_name_H-M_alt 'P 21 21 21'
_atom_sites_solution_hydrogens difmap
_atom_sites_solution_primary dual
_audit_creation_method
;
Olex2 1.5
(compiled 2025.04.05 svn.rf049d14d for OlexSys, GUI svn.r7217)
;
_cell_angle_alpha 90
_cell_angle_beta 90
_cell_angle_gamma 90
_cell_formula_units_Z 4
_cell_length_a 5.6154(10)
_cell_length_b 7.7194(11)
_cell_length_c 20.884(3)
_cell_measurement_reflns_used 237
_cell_measurement_temperature 100.00
_cell_measurement_theta_max 21.63
_cell_measurement_theta_min 2.81
_cell_volume 905.3(2)
_computing_cell_refinement
;
SAINT V8.40B (Bruker, 2016)
;
_computing_data_collection
;
APEX2 (Bruker, 2016)
;
_computing_data_reduction
;
SAINT V8.40B (Bruker, 2016)
;
_computing_molecular_graphics
;
Olex2 1.5 (Dolomanov <i>et al.</i>,  2009)
;
_computing_publication_material
;
Olex2 1.5 (Dolomanov <i>et al.</i>,  2009)
;
_computing_structure_refinement
;
<i>SHELXL2019/2</i> (Sheldrick, 2015b)
;
_computing_structure_solution
;
<i>SHELXT</i> (Sheldrick, 2015a)
;
_diffrn_ambient_temperature 100.00
_diffrn_detector 'Bruker D8 VENTURE area detector'
_diffrn_detector_area_resol_mean 10.4167
_diffrn_measured_fraction_theta_full 1.000
_diffrn_measured_fraction_theta_max 0.996
_diffrn_measurement_device 'four-circle diffractometer'
_diffrn_measurement_device_type 'Bruker APEXII CCD'
_diffrn_measurement_method '\f and \w scans'
_diffrn_radiation_monochromator 'HELIOS mirror optics'
_diffrn_radiation_probe x-ray
_diffrn_radiation_type MoK\a
_diffrn_radiation_wavelength 0.71073
_diffrn_reflns_av_R_equivalents 0.0581
_diffrn_reflns_av_unetI/netI 0.0281
_diffrn_reflns_limit_h_max 8
_diffrn_reflns_limit_h_min -8
_diffrn_reflns_limit_k_max 11
_diffrn_reflns_limit_k_min -11
_diffrn_reflns_limit_l_max 31
_diffrn_reflns_limit_l_min -32
_diffrn_reflns_number 29791
_diffrn_reflns_theta_full 25.242
_diffrn_reflns_theta_max 33.177
_diffrn_reflns_theta_min 1.950
_diffrn_source 'microfocus sealed X-ray tube'
_diffrn_source_current 1.0
_diffrn_source_power 0.05
_diffrn_source_voltage 50.0
_diffrn_standards_number 0
_exptl_absorpt_coefficient_mu 0.078
_exptl_absorpt_correction_T_max 0.5658
_exptl_absorpt_correction_T_min 0.4874
_exptl_absorpt_correction_type multi-scan
_exptl_absorpt_process_details
;
(SADABS; Krause <i>et al.</i>,  2015)
;
_exptl_crystal_colour colourless
_exptl_crystal_density_diffrn 1.249
_exptl_crystal_description plate
_exptl_crystal_F_000 360
_exptl_crystal_size_max 0.938
_exptl_crystal_size_mid 0.722
_exptl_crystal_size_min 0.168
_refine_diff_density_max 0.327
_refine_diff_density_min -0.177
_refine_ls_abs_structure_details
;
Flack <i>x</i> determined using 1169 quotients
[(<i>I</i>^+^)-(<i>I</i>^-^)]/[(<i>I</i>^+^)+(<i>I</i>^-^)]
(Parsons et al., 2013)
;
_refine_ls_abs_structure_Flack -0.8(5)
_refine_ls_extinction_method none
_refine_ls_goodness_of_fit_ref 1.056
_refine_ls_hydrogen_treatment refall
_refine_ls_matrix_type full
_refine_ls_number_parameters 158
_refine_ls_number_reflns 3439
_refine_ls_number_restraints 0
_refine_ls_restrained_S_all 1.056
_refine_ls_R_factor_all 0.0465
_refine_ls_R_factor_gt 0.0386
_refine_ls_shift/su_max 0.001
_refine_ls_shift/su_mean 0.000
_refine_ls_structure_factor_coef Fsqd
_refine_ls_weighting_details 'w=1/[\s^2^(Fo^2^)+(0.0636P)^2^+0.0911P] where P=(Fo^2^+2Fc^2^)/3'
_refine_ls_weighting_scheme calc
_refine_ls_wR_factor_gt 0.1039
_refine_ls_wR_factor_ref 0.1093
_reflns_number_gt 3113
_reflns_number_total 3439
_reflns_threshold_expression 'I > 2\s(I)'
_cod_data_source_file ej2012.cif
_cod_data_source_block 2
_cod_database_code 2313038
_shelx_space_group_comment
;
The symmetry employed for this shelxl refinement is uniquely defined
by the following loop, which should always be used as a source of
symmetry information in preference to the above space-group names.
They are only intended as comments.
;
_shelx_estimated_absorpt_t_min 0.930
_shelx_estimated_absorpt_t_max 0.987

loop_
_space_group_symop_operation_xyz
'x, y, z'
'-x+1/2, -y, z+1/2'
'-x, y+1/2, -z+1/2'
'x+1/2, -y+1/2, -z'

loop_
_atom_site_type_symbol
_atom_site_label
_atom_site_fract_x
_atom_site_fract_y
_atom_site_fract_z
_atom_site_U_iso_or_equiv
_atom_site_adp_type
_atom_site_calc_flag
_atom_site_occupancy
_atom_site_disorder_assembly
_atom_site_disorder_group
O O1 0.12721(19) 0.32715(13) 0.58699(5) 0.0226(2) Uani d 1 . .
C C7 0.1470(2) 0.21161(15) 0.63703(6) 0.0166(2) Uani d 1 . .
C C2 0.3049(2) 0.45233(16) 0.58008(6) 0.0179(2) Uani d 1 . .
C C8 -0.0398(2) 0.09343(17) 0.64271(7) 0.0207(2) Uani d 1 . .
C C3 0.2791(3) 0.61079(16) 0.61061(6) 0.0198(2) Uani d 1 . .
C C5 0.6446(3) 0.70597(18) 0.56067(7) 0.0232(3) Uani d 1 . .
C C4 0.4512(3) 0.73786(17) 0.60055(7) 0.0221(3) Uani d 1 . .
C C12 0.3363(2) 0.21018(16) 0.68004(6) 0.0183(2) Uani d 1 . .
C C11 0.3355(3) 0.08988(19) 0.72985(7) 0.0227(3) Uani d 1 . .
C C1 0.4960(3) 0.41762(17) 0.54011(7) 0.0220(3) Uani d 1 . .
C C9 -0.0374(3) -0.02561(19) 0.69248(8) 0.0250(3) Uani d 1 . .
C C6 0.6667(3) 0.54582(19) 0.53047(7) 0.0242(3) Uani d 1 . .
C C10 0.1494(3) -0.0280(2) 0.73650(7) 0.0265(3) Uani d 1 . .
H H3 0.138(4) 0.630(3) 0.6386(11) 0.031(6) Uiso d 1 . .
H H6 0.801(5) 0.524(3) 0.5013(11) 0.037(6) Uiso d 1 . .
H H5 0.758(5) 0.790(3) 0.5546(11) 0.037(6) Uiso d 1 . .
H H1 0.511(4) 0.310(3) 0.5207(9) 0.021(5) Uiso d 1 . .
H H10 0.147(4) -0.107(3) 0.7718(11) 0.036(6) Uiso d 1 . .
H H8 -0.172(4) 0.097(3) 0.6115(10) 0.032(6) Uiso d 1 . .
H H9 -0.171(5) -0.101(3) 0.6975(11) 0.042(7) Uiso d 1 . .
H H12 0.464(4) 0.284(3) 0.6755(9) 0.018(4) Uiso d 1 . .
H H11 0.461(4) 0.089(3) 0.7599(11) 0.031(6) Uiso d 1 . .
H H4 0.434(4) 0.855(3) 0.6216(11) 0.031(6) Uiso d 1 . .

loop_
_atom_site_aniso_label
_atom_site_aniso_U_11
_atom_site_aniso_U_22
_atom_site_aniso_U_33
_atom_site_aniso_U_12
_atom_site_aniso_U_13
_atom_site_aniso_U_23
O1 0.0245(5) 0.0196(4) 0.0236(4) -0.0074(4) -0.0079(4) 0.0052(3)
C7 0.0184(5) 0.0142(4) 0.0171(5) -0.0001(4) 0.0010(4) -0.0018(4)
C2 0.0205(5) 0.0150(4) 0.0181(5) -0.0026(4) -0.0033(4) 0.0016(4)
C8 0.0175(5) 0.0195(5) 0.0251(6) -0.0024(4) 0.0013(5) -0.0008(5)
C3 0.0216(6) 0.0183(5) 0.0193(5) -0.0004(4) 0.0002(5) -0.0008(4)
C5 0.0230(6) 0.0195(5) 0.0271(6) -0.0038(5) -0.0021(5) 0.0054(5)
C4 0.0260(6) 0.0160(5) 0.0243(6) -0.0020(4) -0.0028(5) -0.0008(4)
C12 0.0187(5) 0.0165(5) 0.0197(5) 0.0000(4) -0.0003(4) -0.0006(4)
C11 0.0243(6) 0.0229(6) 0.0207(5) 0.0021(5) -0.0005(5) 0.0027(5)
C1 0.0265(7) 0.0172(5) 0.0222(6) 0.0014(5) 0.0002(5) -0.0001(4)
C9 0.0218(6) 0.0212(6) 0.0319(7) -0.0030(5) 0.0068(5) 0.0025(5)
C6 0.0231(6) 0.0234(6) 0.0260(6) 0.0020(5) 0.0040(5) 0.0037(5)
C10 0.0294(7) 0.0242(6) 0.0260(6) 0.0006(6) 0.0054(6) 0.0076(5)

loop_
_atom_type_symbol
_atom_type_description
_atom_type_scat_dispersion_real
_atom_type_scat_dispersion_imag
_atom_type_scat_source
C C 0.0031 0.0016 'International Tables Vol C Tables 4.2.6.8 and 6.1.1.4'
H H 0.0000 0.0000 'International Tables Vol C Tables 4.2.6.8 and 6.1.1.4'
O O 0.0108 0.0061 'International Tables Vol C Tables 4.2.6.8 and 6.1.1.4'

loop_
_geom_angle_atom_site_label_1
_geom_angle_atom_site_label_2
_geom_angle_atom_site_label_3
_geom_angle_site_symmetry_1
_geom_angle_site_symmetry_3
_geom_angle
_geom_angle_publ_flag
C7 O1 C2 . . 117.93(10) ?
O1 C7 C8 . . 115.26(11) ?
O1 C7 C12 . . 123.79(11) ?
C12 C7 C8 . . 120.95(12) ?
C3 C2 O1 . . 119.23(12) ?
C1 C2 O1 . . 118.80(12) ?
C1 C2 C3 . . 121.88(12) ?
C7 C8 H8 . . 119.5(13) ?
C9 C8 C7 . . 119.30(13) ?
C9 C8 H8 . . 121.2(13) ?
C2 C3 C4 . . 118.65(12) ?
C2 C3 H3 . . 118.9(14) ?
C4 C3 H3 . . 122.5(14) ?
C4 C5 C6 . . 119.84(13) ?
C4 C5 H5 . . 120.1(15) ?
C6 C5 H5 . . 120.0(15) ?
C3 C4 H4 . . 119.9(13) ?
C5 C4 C3 . . 120.50(12) ?
C5 C4 H4 . . 119.5(14) ?
C7 C12 C11 . . 118.96(12) ?
C7 C12 H12 . . 121.6(12) ?
C11 C12 H12 . . 119.4(12) ?
C12 C11 H11 . . 119.9(15) ?
C10 C11 C12 . . 120.80(13) ?
C10 C11 H11 . . 119.3(14) ?
C2 C1 C6 . . 118.87(12) ?
C2 C1 H1 . . 120.4(14) ?
C6 C1 H1 . . 120.7(13) ?
C8 C9 C10 . . 120.64(13) ?
C8 C9 H9 . . 118.4(15) ?
C10 C9 H9 . . 120.8(15) ?
C5 C6 H6 . . 120.2(15) ?
C1 C6 C5 . . 120.27(13) ?
C1 C6 H6 . . 119.5(15) ?
C11 C10 C9 . . 119.35(13) ?
C11 C10 H10 . . 120.5(15) ?
C9 C10 H10 . . 120.2(15) ?

loop_
_geom_bond_atom_site_label_1
_geom_bond_atom_site_label_2
_geom_bond_site_symmetry_2
_geom_bond_distance
_geom_bond_publ_flag
O1 C7 . 1.3785(16) ?
O1 C2 . 1.3963(16) ?
C7 C8 . 1.3953(18) ?
C7 C12 . 1.3915(18) ?
C2 C3 . 1.3870(17) ?
C2 C1 . 1.386(2) ?
C8 C9 . 1.388(2) ?
C8 H8 . 0.99(2) ?
C3 C4 . 1.3929(19) ?
C3 H3 . 0.99(2) ?
C5 C4 . 1.391(2) ?
C5 C6 . 1.393(2) ?
C5 H5 . 0.92(3) ?
C4 H4 . 1.01(2) ?
C12 C11 . 1.3946(18) ?
C12 H12 . 0.92(2) ?
C11 C10 . 1.392(2) ?
C11 H11 . 0.94(3) ?
C1 C6 . 1.392(2) ?
C1 H1 . 0.93(2) ?
C9 C10 . 1.395(2) ?
C9 H9 . 0.96(3) ?
C6 H6 . 0.99(3) ?
C10 H10 . 0.96(2) ?

loop_
_geom_torsion_atom_site_label_1
_geom_torsion_atom_site_label_2
_geom_torsion_atom_site_label_3
_geom_torsion_atom_site_label_4
_geom_torsion_site_symmetry_1
_geom_torsion_site_symmetry_2
_geom_torsion_site_symmetry_3
_geom_torsion_site_symmetry_4
_geom_torsion
_geom_torsion_publ_flag
O1 C7 C8 C9 . . . . -178.71(13) ?
O1 C7 C12 C11 . . . . 178.53(12) ?
O1 C2 C3 C4 . . . . -176.58(12) ?
O1 C2 C1 C6 . . . . 176.58(12) ?
C7 O1 C2 C3 . . . . -90.12(15) ?
C7 O1 C2 C1 . . . . 93.20(15) ?
C7 C8 C9 C10 . . . . -0.1(2) ?
C7 C12 C11 C10 . . . . 0.4(2) ?
C2 O1 C7 C8 . . . . 177.95(12) ?
C2 O1 C7 C12 . . . . -1.53(18) ?
C2 C3 C4 C5 . . . . 0.0(2) ?
C2 C1 C6 C5 . . . . 0.0(2) ?
C8 C7 C12 C11 . . . . -0.92(19) ?
C8 C9 C10 C11 . . . . -0.4(2) ?
C3 C2 C1 C6 . . . . 0.0(2) ?
C4 C5 C6 C1 . . . . -0.1(2) ?
C12 C7 C8 C9 . . . . 0.79(19) ?
C12 C11 C10 C9 . . . . 0.3(2) ?
C1 C2 C3 C4 . . . . 0.0(2) ?
C6 C5 C4 C3 . . . . 0.0(2) ?
